data_4330945
loop_
_publ_author_name
'Margarita A. Gonzalez'
'Samantha J. Carrington'
'Nicole L. Fry'
'Jose L. Martinez'
'Pradip K. Mascharak'

_publ_contact_author_address
;
Department of Chemistry and Biochemistry,
University of California, Santa Cruz,
1156 High Street,
Santa Cruz, CA 95064
USA
;
_publ_contact_author_email pradip@ucsc.edu
_publ_contact_author_fax '+1 831 459 2935'
_publ_contact_author_name 'Pradip Mascharak'
_publ_contact_author_phone '+1 831 459 4251'
_publ_section_title
;
 Syntheses, Structures, and Properties of New Manganese Carbonyls as
 Photoactive CO-Releasing Molecules: Design Strategies That Lead to CO
 Photolability in the Visible Region
;
_journal_name_full 'Inorganic Chemistry'
_journal_page_first 11930
_journal_page_last 11940
_journal_paper_doi 10.1021/ic3018216
_journal_volume 51
_journal_year 2012
_chemical_formula_moiety 'C21 H15 Mn N3 O3 Cl O4'
_chemical_formula_sum 'C21 H15 Cl Mn N3 O7'
_chemical_formula_weight 511.75
_chemical_name_common '[Mn(pimq)(CO)3(MeCN)]ClO4'
_chemical_name_systematic
; 
 ? 
;
_space_group_IT_number 15
_symmetry_cell_setting monoclinic
_symmetry_space_group_name_Hall '-C 2yc'
_symmetry_space_group_name_H-M 'C 1 2/c 1'
_atom_sites_solution_hydrogens geom
_atom_sites_solution_primary direct
_atom_sites_solution_secondary difmap
_audit_creation_method SHELXL-97
_cell_angle_alpha 90.00
_cell_angle_beta 118.27
_cell_angle_gamma 90.00
_cell_formula_units_Z 8
_cell_length_a 17.3321(6)
_cell_length_b 22.4429(8)
_cell_length_c 13.2943(5)
_cell_measurement_reflns_used 7483
_cell_measurement_temperature 296(2)
_cell_measurement_theta_max 51.993
_cell_measurement_theta_min 5.028
_cell_volume 4554.5(3)
_computing_cell_refinement 'Bruker SAINT v7.34'
_computing_data_collection 'Bruker APEX-II v2.1-4'
_computing_data_reduction 'Bruker SAINT v7.34'
_computing_structure_refinement 'SHELXL-97 (Sheldrick, 1997)'
_computing_structure_solution 'SHELXS-97 (Sheldrick, 1990)'
_diffrn_ambient_temperature 296(2)
_diffrn_detector_area_resol_mean 83.33
_diffrn_measured_fraction_theta_full 0.999
_diffrn_measured_fraction_theta_max 0.999
_diffrn_measurement_device_type 'Bruker APEX-II'
_diffrn_measurement_method \w/2\q-scans
_diffrn_radiation_monochromator graphite
_diffrn_radiation_source 'fine-focus sealed tube'
_diffrn_radiation_type MoK\a
_diffrn_radiation_wavelength 0.71073
_diffrn_reflns_av_R_equivalents 0.0248
_diffrn_reflns_av_sigmaI/netI 0.0193
_diffrn_reflns_limit_h_max 22
_diffrn_reflns_limit_h_min -22
_diffrn_reflns_limit_k_max 28
_diffrn_reflns_limit_k_min -28
_diffrn_reflns_limit_l_max 17
_diffrn_reflns_limit_l_min -17
_diffrn_reflns_number 23565
_diffrn_reflns_theta_full 27.10
_diffrn_reflns_theta_max 27.10
_diffrn_reflns_theta_min 1.85
_exptl_absorpt_coefficient_mu 0.744
_exptl_absorpt_correction_T_max 0.7459
_exptl_absorpt_correction_T_min 0.6638
_exptl_absorpt_correction_type empirical
_exptl_absorpt_process_details SADABS
_exptl_crystal_colour red
_exptl_crystal_density_diffrn 1.493
_exptl_crystal_description blade
_exptl_crystal_F_000 2080
_exptl_crystal_size_max 0.205
_exptl_crystal_size_mid 0.190
_exptl_crystal_size_min 0.105
_refine_diff_density_max 0.644
_refine_diff_density_min -0.364
_refine_diff_density_rms 0.057
_refine_ls_extinction_method none
_refine_ls_goodness_of_fit_ref 1.052
_refine_ls_hydrogen_treatment constr
_refine_ls_matrix_type full
_refine_ls_number_parameters 299
_refine_ls_number_reflns 5028
_refine_ls_number_restraints 0
_refine_ls_restrained_S_all 1.052
_refine_ls_R_factor_all 0.0609
_refine_ls_R_factor_gt 0.0482
_refine_ls_shift/su_max 0.001
_refine_ls_shift/su_mean 0.000
_refine_ls_structure_factor_coef Fsqd
_refine_ls_weighting_details 'calc w=1/[\s^2^(Fo^2^)+(0.0904P)^2^+3.3151P] where P=(Fo^2^+2Fc^2^)/3'
_refine_ls_weighting_scheme calc
_refine_ls_wR_factor_gt 0.1439
_refine_ls_wR_factor_ref 0.1567
_reflns_number_gt 3945
_reflns_number_total 5028
_reflns_threshold_expression >2sigma(I)
_cod_data_source_file ic3018216_si_003_2.cif
_cod_data_source_block xsc1219
_cod_database_code 4330945

loop_
_symmetry_equiv_pos_as_xyz
'x, y, z'
'-x, y, -z+1/2'
'x+1/2, y+1/2, z'
'-x+1/2, y+1/2, -z+1/2'
'-x, -y, -z'
'x, -y, z-1/2'
'-x+1/2, -y+1/2, -z'
'x+1/2, -y+1/2, z-1/2'

loop_
_atom_site_label
_atom_site_type_symbol
_atom_site_fract_x
_atom_site_fract_y
_atom_site_fract_z
_atom_site_U_iso_or_equiv
_atom_site_adp_type
_atom_site_occupancy
_atom_site_symmetry_multiplicity
_atom_site_calc_flag
_atom_site_refinement_flags
Mn1 Mn 0.16231(2) 0.087895(16) 0.64160(3) 0.04837(15) Uani 1 1 d .
N3 N 0.28722(15) 0.09321(10) 0.76695(19) 0.0546(5) Uani 1 1 d .
N1 N 0.14904(13) 0.17537(9) 0.69284(18) 0.0502(5) Uani 1 1 d .
C3 C 0.0511(2) 0.08695(14) 0.5276(3) 0.0691(8) Uani 1 1 d .
N2 N 0.19523(13) 0.13974(10) 0.54041(17) 0.0499(5) Uani 1 1 d .
O1 O 0.18594(17) -0.02569(10) 0.5468(2) 0.0783(6) Uani 1 1 d .
C6 C 0.17515(17) 0.19461(12) 0.5370(2) 0.0553(6) Uani 1 1 d .
H6A H 0.1775 0.2201 0.4834 0.066 Uiso 1 1 calc R
C21 C 0.29945(18) 0.08188(13) 0.5082(3) 0.0599(7) Uani 1 1 d .
H21A H 0.3286 0.0727 0.5856 0.072 Uiso 1 1 calc R
C16 C 0.22601(17) 0.11792(12) 0.4647(2) 0.0532(6) Uani 1 1 d .
C7 C 0.14836(17) 0.21633(12) 0.6190(2) 0.0534(6) Uani 1 1 d .
C1 C 0.17894(18) 0.01811(13) 0.5849(2) 0.0580(6) Uani 1 1 d .
C4 C 0.3567(2) 0.09956(13) 0.8333(3) 0.0601(7) Uani 1 1 d .
C2 C 0.1246(2) 0.04287(13) 0.7250(3) 0.0649(7) Uani 1 1 d .
C15 C 0.13862(18) 0.19488(13) 0.7837(2) 0.0566(6) Uani 1 1 d .
C8 C 0.1304(2) 0.27643(13) 0.6234(3) 0.0675(7) Uani 1 1 d .
H8A H 0.1286 0.3028 0.5684 0.081 Uiso 1 1 calc R
C20 C 0.32944(19) 0.05953(15) 0.4358(3) 0.0677(8) Uani 1 1 d .
H20A H 0.3790 0.0354 0.4650 0.081 Uiso 1 1 calc R
C19 C 0.2866(2) 0.07273(17) 0.3219(3) 0.0761(9) Uani 1 1 d .
H19A H 0.3069 0.0578 0.2735 0.091 Uiso 1 1 calc R
O3 O -0.01833(17) 0.08408(15) 0.4545(3) 0.1141(11) Uani 1 1 d .
C10 C 0.1214(2) 0.25593(14) 0.7936(3) 0.0647(7) Uani 1 1 d .
C18 C 0.2135(2) 0.10812(18) 0.2793(3) 0.0781(9) Uani 1 1 d .
H18A H 0.1845 0.1169 0.2017 0.094 Uiso 1 1 calc R
O2 O 0.0975(2) 0.01276(12) 0.7689(2) 0.0950(8) Uani 1 1 d .
C17 C 0.1818(2) 0.13109(15) 0.3494(2) 0.0664(7) Uani 1 1 d .
H17A H 0.1319 0.1549 0.3195 0.080 Uiso 1 1 calc R
C9 C 0.1153(2) 0.29590(14) 0.7099(3) 0.0745(8) Uani 1 1 d .
H9A H 0.1010 0.3356 0.7129 0.089 Uiso 1 1 calc R
C11 C 0.1121(3) 0.27433(18) 0.8896(3) 0.0876(10) Uani 1 1 d .
H11A H 0.0999 0.3140 0.8964 0.105 Uiso 1 1 calc R
C5 C 0.4481(2) 0.1085(2) 0.9188(3) 0.0907(11) Uani 1 1 d .
H5C H 0.4710 0.1429 0.8991 0.109 Uiso 1 1 calc R
H5B H 0.4818 0.0740 0.9213 0.109 Uiso 1 1 calc R
H5A H 0.4516 0.1144 0.9924 0.109 Uiso 1 1 calc R
C14 C 0.1483(3) 0.15559(16) 0.8709(3) 0.0811(10) Uani 1 1 d .
H14A H 0.1610 0.1156 0.8673 0.097 Uiso 1 1 calc R
Cl1 Cl 0.5000 -0.03883(5) 0.7500 0.0724(3) Uani 1 2 d S
Cl2 Cl 0.0000 0.26783(7) 0.2500 0.1030(5) Uani 1 2 d S
O7 O -0.0060(3) 0.2301(2) 0.3290(3) 0.1603(17) Uani 1 1 d .
C13 C 0.1390(4) 0.1764(2) 0.9613(4) 0.1051(15) Uani 1 1 d .
H13A H 0.1453 0.1499 1.0185 0.126 Uiso 1 1 calc R
O6 O 0.0738(3) 0.3013(2) 0.3110(4) 0.191(2) Uani 1 1 d .
C12 C 0.1205(3) 0.2354(2) 0.9700(4) 0.1020(13) Uani 1 1 d .
H12A H 0.1140 0.2481 1.0322 0.122 Uiso 1 1 calc R
O4 O 0.5571(8) -0.0747(4) 0.8259(6) 0.329(6) Uani 1 1 d .
O5 O 0.4634(6) -0.0087(4) 0.7962(9) 0.315(5) Uani 1 1 d .

loop_
_atom_site_aniso_label
_atom_site_aniso_U_11
_atom_site_aniso_U_22
_atom_site_aniso_U_33
_atom_site_aniso_U_23
_atom_site_aniso_U_13
_atom_site_aniso_U_12
Mn1 0.0451(2) 0.0473(2) 0.0504(2) 0.00148(15) 0.02070(18) -0.00308(14)
N3 0.0522(13) 0.0562(13) 0.0497(12) 0.0032(9) 0.0196(11) 0.0032(9)
N1 0.0500(11) 0.0485(11) 0.0537(11) 0.0021(9) 0.0260(9) -0.0005(9)
C3 0.0545(16) 0.0662(18) 0.078(2) -0.0008(14) 0.0244(15) -0.0070(13)
N2 0.0449(11) 0.0550(12) 0.0475(11) 0.0007(9) 0.0199(9) -0.0027(9)
O1 0.1103(18) 0.0551(12) 0.0776(14) -0.0097(10) 0.0509(14) -0.0056(12)
C6 0.0568(14) 0.0562(15) 0.0556(14) 0.0053(11) 0.0287(12) -0.0039(12)
C21 0.0519(15) 0.0672(17) 0.0570(15) -0.0064(12) 0.0229(12) -0.0045(12)
C16 0.0509(13) 0.0576(14) 0.0528(14) -0.0060(11) 0.0259(11) -0.0126(11)
C7 0.0525(13) 0.0514(14) 0.0593(15) 0.0043(11) 0.0289(12) -0.0008(11)
C1 0.0611(15) 0.0571(16) 0.0544(14) 0.0034(12) 0.0260(12) -0.0053(12)
C4 0.0581(16) 0.0632(16) 0.0516(15) -0.0008(12) 0.0199(13) 0.0068(13)
C2 0.0713(18) 0.0571(16) 0.0753(18) -0.0016(14) 0.0420(16) -0.0033(13)
C15 0.0593(15) 0.0563(15) 0.0585(15) 0.0029(12) 0.0314(12) 0.0012(12)
C8 0.0810(19) 0.0527(15) 0.0803(19) 0.0101(14) 0.0476(16) 0.0029(14)
C20 0.0529(15) 0.076(2) 0.077(2) -0.0184(16) 0.0333(15) -0.0110(14)
C19 0.072(2) 0.091(2) 0.079(2) -0.0324(18) 0.0470(18) -0.0267(18)
O3 0.0536(15) 0.130(3) 0.114(2) -0.0072(18) 0.0023(15) -0.0090(14)
C10 0.0712(18) 0.0612(16) 0.0719(18) -0.0012(14) 0.0421(15) 0.0047(14)
C18 0.083(2) 0.100(3) 0.0513(16) -0.0120(16) 0.0321(16) -0.020(2)
O2 0.120(2) 0.0797(16) 0.120(2) 0.0049(14) 0.0854(18) -0.0177(15)
C17 0.0622(16) 0.078(2) 0.0536(15) -0.0016(13) 0.0231(13) -0.0040(14)
C9 0.092(2) 0.0505(15) 0.100(2) 0.0048(15) 0.062(2) 0.0082(15)
C11 0.111(3) 0.076(2) 0.100(3) -0.007(2) 0.070(2) 0.011(2)
C5 0.0598(19) 0.114(3) 0.073(2) -0.008(2) 0.0100(16) -0.0013(19)
C14 0.122(3) 0.0652(19) 0.0681(19) 0.0055(15) 0.055(2) 0.0039(19)
Cl1 0.0973(8) 0.0533(5) 0.0877(7) 0.000 0.0612(7) 0.000
Cl2 0.1274(12) 0.0745(8) 0.0705(8) 0.000 0.0168(8) 0.000
O7 0.146(3) 0.186(4) 0.120(3) 0.043(3) 0.039(2) -0.015(3)
C13 0.168(5) 0.091(3) 0.083(3) 0.019(2) 0.082(3) 0.018(3)
O6 0.191(4) 0.142(4) 0.154(4) 0.002(3) 0.012(3) -0.078(3)
C12 0.147(4) 0.102(3) 0.086(3) -0.002(2) 0.079(3) 0.012(3)
O4 0.510(16) 0.287(9) 0.214(6) 0.140(6) 0.192(9) 0.236(10)
O5 0.284(8) 0.296(8) 0.480(12) -0.172(9) 0.275(9) 0.001(7)

loop_
_atom_type_symbol
_atom_type_description
_atom_type_scat_dispersion_real
_atom_type_scat_dispersion_imag
_atom_type_scat_source
C C 0.0033 0.0016 'International Tables Vol C Tables 4.2.6.8 and 6.1.1.4'
H H 0.0000 0.0000 'International Tables Vol C Tables 4.2.6.8 and 6.1.1.4'
N N 0.0061 0.0033 'International Tables Vol C Tables 4.2.6.8 and 6.1.1.4'
O O 0.0106 0.0060 'International Tables Vol C Tables 4.2.6.8 and 6.1.1.4'
Cl Cl 0.1484 0.1585 'International Tables Vol C Tables 4.2.6.8 and 6.1.1.4'
Mn Mn 0.3368 0.7283 'International Tables Vol C Tables 4.2.6.8 and 6.1.1.4'

loop_
_geom_angle_atom_site_label_1
_geom_angle_atom_site_label_2
_geom_angle_atom_site_label_3
_geom_angle
_geom_angle_site_symmetry_1
_geom_angle_site_symmetry_3
C3 Mn1 C1 87.56(14) . .
C3 Mn1 C2 87.51(15) . .
C1 Mn1 C2 87.02(12) . .
C3 Mn1 N3 177.11(12) . .
C1 Mn1 N3 94.28(11) . .
C2 Mn1 N3 94.80(12) . .
C3 Mn1 N2 88.50(12) . .
C1 Mn1 N2 93.94(10) . .
C2 Mn1 N2 175.85(12) . .
N3 Mn1 N2 89.15(9) . .
C3 Mn1 N1 92.61(12) . .
C1 Mn1 N1 171.95(10) . .
C2 Mn1 N1 101.03(11) . .
N3 Mn1 N1 85.25(8) . .
N2 Mn1 N1 78.02(8) . .
C4 N3 Mn1 175.5(2) . .
C7 N1 C15 117.7(2) . .
C7 N1 Mn1 111.31(17) . .
C15 N1 Mn1 130.92(17) . .
O3 C3 Mn1 177.2(3) . .
C6 N2 C16 119.5(2) . .
C6 N2 Mn1 114.52(18) . .
C16 N2 Mn1 125.38(17) . .
N2 C6 C7 118.4(2) . .
C16 C21 C20 119.7(3) . .
C17 C16 C21 120.3(3) . .
C17 C16 N2 120.8(3) . .
C21 C16 N2 118.8(2) . .
N1 C7 C8 123.9(3) . .
N1 C7 C6 115.0(2) . .
C8 C7 C6 120.9(2) . .
O1 C1 Mn1 177.4(3) . .
N3 C4 C5 179.1(4) . .
O2 C2 Mn1 174.7(3) . .
N1 C15 C14 120.8(3) . .
N1 C15 C10 120.6(2) . .
C14 C15 C10 118.5(3) . .
C9 C8 C7 118.8(3) . .
C19 C20 C21 120.3(3) . .
C20 C19 C18 119.6(3) . .
C9 C10 C15 119.1(3) . .
C9 C10 C11 122.1(3) . .
C15 C10 C11 118.8(3) . .
C19 C18 C17 121.4(3) . .
C16 C17 C18 118.6(3) . .
C8 C9 C10 119.6(3) . .
C12 C11 C10 120.9(3) . .
C13 C14 C15 119.6(3) . .
O5 Cl1 O5 115.6(9) 2_656 .
O5 Cl1 O4 109.0(6) 2_656 2_656
O5 Cl1 O4 109.4(7) . 2_656
O5 Cl1 O4 109.4(7) 2_656 .
O5 Cl1 O4 109.0(6) . .
O4 Cl1 O4 103.8(10) 2_656 .
O6 Cl2 O6 113.5(5) . 2
O6 Cl2 O7 113.5(3) . 2
O6 Cl2 O7 105.6(3) 2 2
O6 Cl2 O7 105.6(3) . .
O6 Cl2 O7 113.5(3) 2 .
O7 Cl2 O7 105.0(5) 2 .
C14 C13 C12 122.0(4) . .
C11 C12 C13 120.2(4) . .

loop_
_geom_bond_atom_site_label_1
_geom_bond_atom_site_label_2
_geom_bond_distance
_geom_bond_site_symmetry_2
Mn1 C3 1.801(3) .
Mn1 C1 1.819(3) .
Mn1 C2 1.834(3) .
Mn1 N3 2.015(2) .
Mn1 N2 2.053(2) .
Mn1 N1 2.126(2) .
N3 C4 1.115(4) .
N1 C7 1.341(3) .
N1 C15 1.374(3) .
C3 O3 1.136(4) .
N2 C6 1.275(3) .
N2 C16 1.430(3) .
O1 C1 1.139(3) .
C6 C7 1.457(4) .
C21 C16 1.383(4) .
C21 C20 1.385(4) .
C16 C17 1.382(4) .
C7 C8 1.392(4) .
C4 C5 1.462(4) .
C2 O2 1.131(4) .
C15 C14 1.402(4) .
C15 C10 1.422(4) .
C8 C9 1.367(4) .
C20 C19 1.367(5) .
C19 C18 1.370(5) .
C10 C9 1.393(4) .
C10 C11 1.422(4) .
C18 C17 1.385(5) .
C11 C12 1.334(5) .
C14 C13 1.368(5) .
Cl1 O5 1.267(5) 2_656
Cl1 O5 1.267(5) .
Cl1 O4 1.303(6) 2_656
Cl1 O4 1.303(6) .
Cl2 O6 1.369(4) .
Cl2 O6 1.369(4) 2
Cl2 O7 1.390(4) 2
Cl2 O7 1.390(4) .
C13 C12 1.382(6) .

loop_
_geom_torsion_atom_site_label_1
_geom_torsion_atom_site_label_2
_geom_torsion_atom_site_label_3
_geom_torsion_atom_site_label_4
_geom_torsion
C3 Mn1 N3 C4 -10(5)
C1 Mn1 N3 C4 120(3)
C2 Mn1 N3 C4 -153(3)
N2 Mn1 N3 C4 26(3)
N1 Mn1 N3 C4 -52(3)
C3 Mn1 N1 C7 -73.8(2)
C1 Mn1 N1 C7 17.3(8)
C2 Mn1 N1 C7 -161.78(19)
N3 Mn1 N1 C7 104.24(18)
N2 Mn1 N1 C7 14.10(17)
C3 Mn1 N1 C15 103.8(3)
C1 Mn1 N1 C15 -165.2(7)
C2 Mn1 N1 C15 15.8(3)
N3 Mn1 N1 C15 -78.2(2)
N2 Mn1 N1 C15 -168.3(2)
C1 Mn1 C3 O3 7(7)
C2 Mn1 C3 O3 -80(7)
N3 Mn1 C3 O3 136(6)
N2 Mn1 C3 O3 101(7)
N1 Mn1 C3 O3 179(100)
C3 Mn1 N2 C6 79.0(2)
C1 Mn1 N2 C6 166.5(2)
C2 Mn1 N2 C6 63.3(16)
N3 Mn1 N2 C6 -99.28(19)
N1 Mn1 N2 C6 -13.96(19)
C3 Mn1 N2 C16 -91.8(2)
C1 Mn1 N2 C16 -4.4(2)
C2 Mn1 N2 C16 -107.6(15)
N3 Mn1 N2 C16 89.9(2)
N1 Mn1 N2 C16 175.2(2)
C16 N2 C6 C7 -176.9(2)
Mn1 N2 C6 C7 11.7(3)
C20 C21 C16 C17 0.8(4)
C20 C21 C16 N2 179.0(2)
C6 N2 C16 C17 -48.4(4)
Mn1 N2 C16 C17 122.0(2)
C6 N2 C16 C21 133.5(3)
Mn1 N2 C16 C21 -56.1(3)
C15 N1 C7 C8 -5.7(4)
Mn1 N1 C7 C8 172.2(2)
C15 N1 C7 C6 169.5(2)
Mn1 N1 C7 C6 -12.6(3)
N2 C6 C7 N1 1.1(4)
N2 C6 C7 C8 176.4(3)
C3 Mn1 C1 O1 -11(6)
C2 Mn1 C1 O1 77(6)
N3 Mn1 C1 O1 171(6)
N2 Mn1 C1 O1 -99(6)
N1 Mn1 C1 O1 -102(6)
Mn1 N3 C4 C5 -27(27)
C3 Mn1 C2 O2 41(3)
C1 Mn1 C2 O2 -47(3)
N3 Mn1 C2 O2 -141(3)
N2 Mn1 C2 O2 56(4)
N1 Mn1 C2 O2 133(3)
C7 N1 C15 C14 -172.9(3)
Mn1 N1 C15 C14 9.6(4)
C7 N1 C15 C10 4.4(4)
Mn1 N1 C15 C10 -173.0(2)
N1 C7 C8 C9 2.3(5)
C6 C7 C8 C9 -172.6(3)
C16 C21 C20 C19 -0.3(4)
C21 C20 C19 C18 -0.2(5)
N1 C15 C10 C9 -0.1(4)
C14 C15 C10 C9 177.3(3)
N1 C15 C10 C11 -179.3(3)
C14 C15 C10 C11 -1.9(5)
C20 C19 C18 C17 0.1(5)
C21 C16 C17 C18 -0.9(4)
N2 C16 C17 C18 -179.0(3)
C19 C18 C17 C16 0.4(5)
C7 C8 C9 C10 2.3(5)
C15 C10 C9 C8 -3.4(5)
C11 C10 C9 C8 175.8(3)
C9 C10 C11 C12 -178.2(4)
C15 C10 C11 C12 1.0(6)
N1 C15 C14 C13 178.9(4)
C10 C15 C14 C13 1.5(6)
C15 C14 C13 C12 -0.3(7)
C10 C11 C12 C13 0.3(7)
C14 C13 C12 C11 -0.7(8)
